data_7125222
loop_
_publ_author_name
'Huang, Wei'
'Liu, Hui'
'Lu, Chong-Dao'
'Xu, Yan-Jun'

_publ_section_title
;
 Diastereoselective synthesis of 2-methoxyimidoyloxiranes via dimethyl
 phosphite-mediated coupling of \a-keto N-sulfinyl imidates with
 aldehydes.
;
_journal_issue 93
_journal_name_full 'Chemical communications (Cambridge, England)'
_journal_page_first 13592
_journal_page_last 13595
_journal_paper_doi 10.1039/c6cc07723d
_journal_volume 52
_journal_year 2016
_chemical_absolute_configuration syn
_chemical_formula_moiety 'C20 H23 N O3 S'
_chemical_formula_sum 'C20 H23 N O3 S'
_chemical_formula_weight 357.45
_space_group_IT_number 19
_space_group_name_Hall 'P 2ac 2ab'
_space_group_name_H-M_alt 'P 21 21 21'
_symmetry_cell_setting orthorhombic
_symmetry_space_group_name_H-M 'P 21 21 21'
_atom_sites_solution_hydrogens geom
_atom_sites_solution_primary direct
_atom_sites_solution_secondary difmap
_audit_creation_method SHELXL-97
_audit_update_record
;
2016-09-22 deposited with the CCDC.
2016-10-27 downloaded from the CCDC.
;
_cell_angle_alpha 90.00
_cell_angle_beta 90.00
_cell_angle_gamma 90.00
_cell_formula_units_Z 4
_cell_length_a 8.3041(12)
_cell_length_b 10.2744(15)
_cell_length_c 22.465(3)
_cell_measurement_reflns_used 2423
_cell_measurement_temperature 296(2)
_cell_measurement_theta_max 21.0825
_cell_measurement_theta_min 2.1797
_cell_volume 1916.7(5)
_computing_cell_refinement 'SAINT v7.68A (Bruker, 2009)'
_computing_data_reduction 'SAINT v7.68A (Bruker, 2009)'
_computing_structure_refinement 'SHELXL-97 (Sheldrick, 1997)'
_computing_structure_solution 'SHELXS-97 (Sheldrick, 1990)'
_diffrn_ambient_temperature 296(2)
_diffrn_measured_fraction_theta_full 0.999
_diffrn_measured_fraction_theta_max 0.999
_diffrn_measurement_device_type bruker-CCD
_diffrn_radiation_monochromator graphite
_diffrn_radiation_source 'fine-focus sealed tube'
_diffrn_radiation_type MoK\a
_diffrn_radiation_wavelength 0.71073
_diffrn_reflns_av_R_equivalents 0.0329
_diffrn_reflns_av_sigmaI/netI 0.0389
_diffrn_reflns_limit_h_max 9
_diffrn_reflns_limit_h_min -6
_diffrn_reflns_limit_k_max 12
_diffrn_reflns_limit_k_min -9
_diffrn_reflns_limit_l_max 23
_diffrn_reflns_limit_l_min -26
_diffrn_reflns_number 9795
_diffrn_reflns_theta_full 25.01
_diffrn_reflns_theta_max 25.01
_diffrn_reflns_theta_min 2.18
_exptl_absorpt_coefficient_mu 0.186
_exptl_absorpt_correction_T_max 0.969
_exptl_absorpt_correction_T_min 0.910
_exptl_absorpt_correction_type multi-scan
_exptl_absorpt_process_details sadabs
_exptl_crystal_colour colorless
_exptl_crystal_density_diffrn 1.239
_exptl_crystal_density_method 'not measured'
_exptl_crystal_description block
_exptl_crystal_F_000 760
_exptl_crystal_size_max 0.21
_exptl_crystal_size_mid 0.20
_exptl_crystal_size_min 0.19
_refine_diff_density_max 0.113
_refine_diff_density_min -0.227
_refine_diff_density_rms 0.032
_refine_ls_abs_structure_details 'Flack H D (1983), Acta Cryst. A39, 876-881'
_refine_ls_abs_structure_Flack -0.02(8)
_refine_ls_extinction_method none
_refine_ls_goodness_of_fit_ref 1.030
_refine_ls_hydrogen_treatment mixed
_refine_ls_matrix_type full
_refine_ls_number_parameters 226
_refine_ls_number_reflns 3388
_refine_ls_number_restraints 1
_refine_ls_restrained_S_all 1.030
_refine_ls_R_factor_all 0.0490
_refine_ls_R_factor_gt 0.0372
_refine_ls_shift/su_max 0.001
_refine_ls_shift/su_mean 0.000
_refine_ls_structure_factor_coef Fsqd
_refine_ls_weighting_details 'calc w=1/[\s^2^(Fo^2^)+(0.0547P)^2^+0.0000P] where P=(Fo^2^+2Fc^2^)/3'
_refine_ls_weighting_scheme calc
_refine_ls_wR_factor_gt 0.0914
_refine_ls_wR_factor_ref 0.0993
_reflns_number_gt 2797
_reflns_number_total 3388
_reflns_threshold_expression >2sigma(I)
_cod_data_source_file c6cc07723d2.cif
_cod_data_source_block 7a
_cod_original_sg_symbol_H-M P212121
_cod_database_code 7125222

loop_
_symmetry_equiv_pos_as_xyz
'x, y, z'
'-x+1/2, -y, z+1/2'
'-x, y+1/2, -z+1/2'
'x+1/2, -y+1/2, -z'

loop_
_atom_site_label
_atom_site_type_symbol
_atom_site_fract_x
_atom_site_fract_y
_atom_site_fract_z
_atom_site_U_iso_or_equiv
_atom_site_adp_type
_atom_site_occupancy
_atom_site_symmetry_multiplicity
_atom_site_calc_flag
_atom_site_refinement_flags
S1 S 0.71098(8) 0.83000(6) 0.12262(3) 0.04884(18) Uani 1 1 d .
O1 O 0.41489(19) 0.66192(15) 0.10598(7) 0.0500(4) Uani 1 1 d .
O2 O 0.72640(19) 0.52896(16) 0.02294(7) 0.0509(4) Uani 1 1 d .
O3 O 0.6888(3) 0.95402(17) 0.09106(9) 0.0745(6) Uani 1 1 d .
N1 N 0.7653(2) 0.7218(2) 0.06894(8) 0.0472(5) Uani 1 1 d .
C1 C 0.1812(3) 0.4545(3) 0.12735(11) 0.0590(7) Uani 1 1 d .
H1A H 0.2025 0.5147 0.1573 0.071 Uiso 1 1 calc R
C2 C 0.0663(4) 0.3594(3) 0.13625(12) 0.0757(9) Uani 1 1 d .
H2A H 0.0088 0.3575 0.1718 0.091 Uiso 1 1 calc R
C3 C 0.0361(4) 0.2679(3) 0.09356(13) 0.0692(8) Uani 1 1 d .
H3A H -0.0408 0.2036 0.1000 0.083 Uiso 1 1 calc R
C4 C 0.1198(4) 0.2719(3) 0.04160(12) 0.0675(8) Uani 1 1 d .
H4A H 0.1015 0.2087 0.0127 0.081 Uiso 1 1 calc R
C5 C 0.2313(3) 0.3683(3) 0.03116(11) 0.0592(7) Uani 1 1 d .
H5A H 0.2851 0.3716 -0.0051 0.071 Uiso 1 1 calc R
C6 C 0.2637(3) 0.4608(2) 0.07477(9) 0.0426(6) Uani 1 1 d .
C7 C 0.3864(3) 0.5611(2) 0.06243(10) 0.0456(6) Uani 1 1 d .
H7A H 0.3930 0.5894 0.0208 0.055 Uiso 1 1 calc R
C8 C 0.5394(3) 0.5684(2) 0.09612(9) 0.0406(5) Uani 1 1 d .
C9 C 0.5739(3) 0.4768(2) 0.14623(10) 0.0441(6) Uani 1 1 d .
C10 C 0.5766(3) 0.5216(3) 0.20387(11) 0.0645(8) Uani 1 1 d .
H10A H 0.5572 0.6092 0.2114 0.077 Uiso 1 1 calc R
C11 C 0.6079(4) 0.4380(5) 0.25083(14) 0.0933(11) Uani 1 1 d U
H11A H 0.6103 0.4697 0.2896 0.112 Uiso 1 1 calc R
C12 C 0.6347(4) 0.3113(5) 0.2403(2) 0.1064(14) Uani 1 1 d U
H12A H 0.6556 0.2553 0.2719 0.128 Uiso 1 1 calc R
C13 C 0.6315(4) 0.2642(4) 0.1833(2) 0.0965(12) Uani 1 1 d .
H13A H 0.6502 0.1762 0.1762 0.116 Uiso 1 1 calc R
C14 C 0.6005(3) 0.3471(3) 0.13604(13) 0.0677(8) Uani 1 1 d .
H14A H 0.5978 0.3147 0.0974 0.081 Uiso 1 1 calc R
C15 C 0.6851(3) 0.6178(2) 0.06330(10) 0.0404(5) Uani 1 1 d .
C16 C 0.8726(3) 0.5522(3) -0.01123(11) 0.0620(8) Uani 1 1 d .
H16A H 0.8889 0.4818 -0.0387 0.093 Uiso 1 1 calc R
H16B H 0.9629 0.5577 0.0153 0.093 Uiso 1 1 calc R
H16C H 0.8623 0.6323 -0.0329 0.093 Uiso 1 1 calc R
C17 C 0.9094(3) 0.8395(2) 0.15835(10) 0.0487(6) Uani 1 1 d .
C18 C 1.0416(3) 0.8647(3) 0.11312(13) 0.0710(8) Uani 1 1 d .
H18A H 1.1436 0.8695 0.1331 0.106 Uiso 1 1 calc R
H18B H 1.0209 0.9454 0.0930 0.106 Uiso 1 1 calc R
H18C H 1.0438 0.7951 0.0846 0.106 Uiso 1 1 calc R
C19 C 0.9326(4) 0.7140(3) 0.19243(14) 0.0718(8) Uani 1 1 d .
H19A H 1.0354 0.7153 0.2120 0.108 Uiso 1 1 calc R
H19B H 0.9285 0.6418 0.1653 0.108 Uiso 1 1 calc R
H19C H 0.8488 0.7051 0.2216 0.108 Uiso 1 1 calc R
C20 C 0.8953(4) 0.9535(3) 0.20118(12) 0.0670(8) Uani 1 1 d .
H20A H 0.9955 0.9649 0.2219 0.100 Uiso 1 1 calc R
H20B H 0.8112 0.9364 0.2294 0.100 Uiso 1 1 calc R
H20C H 0.8704 1.0312 0.1793 0.100 Uiso 1 1 calc R

loop_
_atom_site_aniso_label
_atom_site_aniso_U_11
_atom_site_aniso_U_22
_atom_site_aniso_U_33
_atom_site_aniso_U_23
_atom_site_aniso_U_13
_atom_site_aniso_U_12
S1 0.0466(3) 0.0489(4) 0.0509(3) -0.0010(3) -0.0055(3) 0.0042(3)
O1 0.0428(9) 0.0446(9) 0.0627(9) -0.0003(8) 0.0030(7) 0.0069(8)
O2 0.0464(10) 0.0528(10) 0.0536(9) -0.0064(8) 0.0119(8) -0.0049(8)
O3 0.0924(15) 0.0510(11) 0.0801(12) 0.0085(10) -0.0322(12) 0.0122(10)
N1 0.0432(12) 0.0530(12) 0.0453(11) -0.0012(9) 0.0009(9) -0.0047(10)
C1 0.0588(16) 0.0710(18) 0.0471(13) -0.0110(13) 0.0100(12) -0.0150(13)
C2 0.077(2) 0.099(2) 0.0515(16) -0.0080(16) 0.0144(14) -0.0334(19)
C3 0.071(2) 0.0638(18) 0.0729(19) 0.0045(16) -0.0016(16) -0.0216(15)
C4 0.0706(19) 0.0634(18) 0.0684(17) -0.0217(15) 0.0036(15) -0.0121(15)
C5 0.0540(16) 0.0740(19) 0.0496(14) -0.0109(13) 0.0085(12) -0.0004(14)
C6 0.0336(13) 0.0494(14) 0.0447(12) 0.0031(11) -0.0009(10) 0.0040(10)
C7 0.0399(13) 0.0551(15) 0.0419(12) 0.0064(11) -0.0013(10) 0.0012(11)
C8 0.0376(13) 0.0430(13) 0.0412(11) 0.0019(11) 0.0024(10) 0.0018(10)
C9 0.0315(12) 0.0534(15) 0.0475(13) 0.0091(11) 0.0039(10) 0.0001(11)
C10 0.0607(18) 0.080(2) 0.0525(15) 0.0078(14) 0.0039(13) -0.0041(16)
C11 0.073(2) 0.151(3) 0.0561(17) 0.040(2) -0.0114(16) -0.028(2)
C12 0.062(2) 0.139(3) 0.118(3) 0.081(3) -0.020(2) -0.015(2)
C13 0.068(2) 0.076(2) 0.146(4) 0.051(3) 0.000(2) 0.0163(18)
C14 0.0630(18) 0.0612(18) 0.0791(19) 0.0126(15) 0.0027(15) 0.0126(15)
C15 0.0376(13) 0.0457(14) 0.0379(11) 0.0019(10) -0.0008(10) 0.0027(11)
C16 0.0478(16) 0.073(2) 0.0651(16) -0.0032(15) 0.0184(13) 0.0001(14)
C17 0.0478(14) 0.0497(14) 0.0486(12) 0.0022(12) -0.0090(11) -0.0002(12)
C18 0.0535(17) 0.091(2) 0.0680(18) -0.0107(16) -0.0015(13) -0.0147(15)
C19 0.0679(19) 0.0632(18) 0.0842(19) 0.0144(16) -0.0258(16) 0.0041(15)
C20 0.078(2) 0.0624(18) 0.0601(16) -0.0092(14) -0.0149(15) -0.0043(15)

loop_
_atom_type_symbol
_atom_type_description
_atom_type_scat_dispersion_real
_atom_type_scat_dispersion_imag
_atom_type_scat_source
C C 0.0033 0.0016 'International Tables Vol C Tables 4.2.6.8 and 6.1.1.4'
H H 0.0000 0.0000 'International Tables Vol C Tables 4.2.6.8 and 6.1.1.4'
N N 0.0061 0.0033 'International Tables Vol C Tables 4.2.6.8 and 6.1.1.4'
O O 0.0106 0.0060 'International Tables Vol C Tables 4.2.6.8 and 6.1.1.4'
S S 0.1246 0.1234 'International Tables Vol C Tables 4.2.6.8 and 6.1.1.4'

loop_
_geom_angle_atom_site_label_1
_geom_angle_atom_site_label_2
_geom_angle_atom_site_label_3
_geom_angle
O3 S1 N1 104.95(11)
O3 S1 C17 106.11(12)
N1 S1 C17 96.14(10)
C8 O1 C7 62.04(14)
C15 O2 C16 117.5(2)
C15 N1 S1 118.91(17)
C6 C1 C2 120.3(2)
C6 C1 H1A 119.8
C2 C1 H1A 119.8
C3 C2 C1 120.8(3)
C3 C2 H2A 119.6
C1 C2 H2A 119.6
C4 C3 C2 119.2(3)
C4 C3 H3A 120.4
C2 C3 H3A 120.4
C3 C4 C5 120.8(3)
C3 C4 H4A 119.6
C5 C4 H4A 119.6
C4 C5 C6 120.1(2)
C4 C5 H5A 119.9
C6 C5 H5A 119.9
C1 C6 C5 118.6(2)
C1 C6 C7 122.8(2)
C5 C6 C7 118.6(2)
O1 C7 C6 119.12(18)
O1 C7 C8 58.48(13)
C6 C7 C8 122.10(19)
O1 C7 H7A 115.1
C6 C7 H7A 115.1
C8 C7 H7A 115.1
O1 C8 C7 59.48(14)
O1 C8 C9 116.43(17)
C7 C8 C9 121.15(19)
O1 C8 C15 115.50(18)
C7 C8 C15 117.14(18)
C9 C8 C15 115.32(18)
C14 C9 C10 118.7(2)
C14 C9 C8 121.2(2)
C10 C9 C8 120.1(2)
C9 C10 C11 120.9(3)
C9 C10 H10A 119.6
C11 C10 H10A 119.6
C12 C11 C10 119.9(4)
C12 C11 H11A 120.0
C10 C11 H11A 120.0
C11 C12 C13 120.3(3)
C11 C12 H12A 119.9
C13 C12 H12A 119.9
C12 C13 C14 120.2(4)
C12 C13 H13A 119.9
C14 C13 H13A 119.9
C9 C14 C13 120.0(3)
C9 C14 H14A 120.0
C13 C14 H14A 120.0
N1 C15 O2 120.8(2)
N1 C15 C8 131.2(2)
O2 C15 C8 108.00(19)
O2 C16 H16A 109.5
O2 C16 H16B 109.5
H16A C16 H16B 109.5
O2 C16 H16C 109.5
H16A C16 H16C 109.5
H16B C16 H16C 109.5
C19 C17 C18 113.1(2)
C19 C17 C20 110.3(2)
C18 C17 C20 110.4(2)
C19 C17 S1 106.88(18)
C18 C17 S1 111.43(16)
C20 C17 S1 104.40(18)
C17 C18 H18A 109.5
C17 C18 H18B 109.5
H18A C18 H18B 109.5
C17 C18 H18C 109.5
H18A C18 H18C 109.5
H18B C18 H18C 109.5
C17 C19 H19A 109.5
C17 C19 H19B 109.5
H19A C19 H19B 109.5
C17 C19 H19C 109.5
H19A C19 H19C 109.5
H19B C19 H19C 109.5
C17 C20 H20A 109.5
C17 C20 H20B 109.5
H20A C20 H20B 109.5
C17 C20 H20C 109.5
H20A C20 H20C 109.5
H20B C20 H20C 109.5

loop_
_geom_bond_atom_site_label_1
_geom_bond_atom_site_label_2
_geom_bond_distance
S1 O3 1.4698(19)
S1 N1 1.701(2)
S1 C17 1.836(2)
O1 C8 1.429(3)
O1 C7 1.444(3)
O2 C15 1.332(3)
O2 C16 1.456(3)
N1 C15 1.265(3)
C1 C6 1.367(3)
C1 C2 1.380(4)
C1 H1A 0.9300
C2 C3 1.366(4)
C2 H2A 0.9300
C3 C4 1.359(4)
C3 H3A 0.9300
C4 C5 1.376(4)
C4 H4A 0.9300
C5 C6 1.391(3)
C5 H5A 0.9300
C6 C7 1.476(3)
C7 C8 1.481(3)
C7 H7A 0.9800
C8 C9 1.495(3)
C8 C15 1.505(3)
C9 C14 1.370(4)
C9 C10 1.374(3)
C10 C11 1.385(4)
C10 H10A 0.9300
C11 C12 1.342(6)
C11 H11A 0.9300
C12 C13 1.371(6)
C12 H12A 0.9300
C13 C14 1.385(4)
C13 H13A 0.9300
C14 H14A 0.9300
C16 H16A 0.9600
C16 H16B 0.9600
C16 H16C 0.9600
C17 C19 1.512(3)
C17 C18 1.518(4)
C17 C20 1.520(3)
C18 H18A 0.9600
C18 H18B 0.9600
C18 H18C 0.9600
C19 H19A 0.9600
C19 H19B 0.9600
C19 H19C 0.9600
C20 H20A 0.9600
C20 H20B 0.9600
C20 H20C 0.9600

loop_
_geom_torsion_atom_site_label_1
_geom_torsion_atom_site_label_2
_geom_torsion_atom_site_label_3
_geom_torsion_atom_site_label_4
_geom_torsion
O3 S1 N1 C15 -125.65(19)
C17 S1 N1 C15 125.83(19)
C6 C1 C2 C3 1.8(5)
C1 C2 C3 C4 -0.5(5)
C2 C3 C4 C5 -1.4(5)
C3 C4 C5 C6 2.1(4)
C2 C1 C6 C5 -1.0(4)
C2 C1 C6 C7 179.3(3)
C4 C5 C6 C1 -0.9(4)
C4 C5 C6 C7 178.8(3)
C8 O1 C7 C6 111.8(2)
C1 C6 C7 O1 -3.7(3)
C5 C6 C7 O1 176.62(19)
C1 C6 C7 C8 65.4(3)
C5 C6 C7 C8 -114.3(2)
C7 O1 C8 C9 -112.2(2)
C7 O1 C8 C15 107.8(2)
C6 C7 C8 O1 -106.8(2)
O1 C7 C8 C9 104.3(2)
C6 C7 C8 C9 -2.5(3)
O1 C7 C8 C15 -105.0(2)
C6 C7 C8 C15 148.2(2)
O1 C8 C9 C14 137.7(2)
C7 C8 C9 C14 68.9(3)
C15 C8 C9 C14 -82.2(3)
O1 C8 C9 C10 -41.2(3)
C7 C8 C9 C10 -110.0(3)
C15 C8 C9 C10 98.9(3)
C14 C9 C10 C11 0.9(4)
C8 C9 C10 C11 179.8(2)
C9 C10 C11 C12 -0.5(5)
C10 C11 C12 C13 0.1(6)
C11 C12 C13 C14 0.0(6)
C10 C9 C14 C13 -0.8(4)
C8 C9 C14 C13 -179.7(2)
C12 C13 C14 C9 0.4(5)
S1 N1 C15 O2 -178.12(15)
S1 N1 C15 C8 1.4(3)
C16 O2 C15 N1 4.1(3)
C16 O2 C15 C8 -175.49(18)
O1 C8 C15 N1 44.2(3)
C7 C8 C15 N1 111.4(3)
C9 C8 C15 N1 -96.2(3)
O1 C8 C15 O2 -136.23(19)
C7 C8 C15 O2 -69.0(2)
C9 C8 C15 O2 83.3(2)
O3 S1 C17 C19 178.55(19)
N1 S1 C17 C19 -73.92(19)
O3 S1 C17 C18 -57.4(2)
N1 S1 C17 C18 50.1(2)
O3 S1 C17 C20 61.69(19)
N1 S1 C17 C20 169.22(17)
